data_7210665
loop_
_publ_author_name
'Wannarit, Nanthawat'
'Pakawatchai, Chaveng'
'Mutikainen, Ilpo'
'Costa, Ramon'
'Moreira, Ib\'erio de P R'
'Youngme, Sujittra'
'Illas, Francesc'

_publ_section_title
;
 Hetero triply-bridged dinuclear copper(II) compounds with ferromagnetic
 coupling: a challenge for current density functionals.
;
_journal_issue 6
_journal_name_full 'Physical chemistry chemical physics : PCCP'
_journal_page_first 1966
_journal_page_last 1975
_journal_paper_doi 10.1039/c2cp43839a
_journal_volume 15
_journal_year 2013
_chemical_formula_sum 'C24 H22 Cu2 F6 N4 O10 S2'
_chemical_formula_weight 831.66
_chemical_name_systematic
;
mu-aqua-mu-hydroxo-mu-acetato-kappa2-O1,O2-bis(2,2'-bipyridyl)dicopper(II)
trifluoromethanesulfonate
;
_space_group_IT_number 2
_symmetry_cell_setting triclinic
_symmetry_space_group_name_Hall '-P 1'
_symmetry_space_group_name_H-M 'P -1'
_atom_sites_solution_hydrogens geom
_atom_sites_solution_primary direct
_atom_sites_solution_secondary difmap
_audit_creation_method SHELXL-97
_cell_angle_alpha 71.2370(10)
_cell_angle_beta 81.4730(10)
_cell_angle_gamma 86.1070(10)
_cell_formula_units_Z 2
_cell_length_a 8.3587(5)
_cell_length_b 11.3580(6)
_cell_length_c 16.6543(9)
_cell_measurement_reflns_used 596
_cell_measurement_temperature 100(2)
_cell_measurement_theta_max 27.99
_cell_measurement_theta_min 2.46
_cell_volume 1480.21(14)
_computing_cell_refinement 'Bruker SMART'
_computing_data_collection 'Bruker SMART'
_computing_data_reduction 'Bruker SAINT'
_computing_molecular_graphics 'Bruker SHELXTL'
_computing_publication_material 'Bruker SHELXTL'
_computing_structure_refinement 'Bruker SHELXTL'
_computing_structure_solution 'Bruker SHELXTL'
_diffrn_ambient_temperature 100(2)
_diffrn_measured_fraction_theta_full 0.995
_diffrn_measured_fraction_theta_max 0.995
_diffrn_measurement_device_type 'CCD area detector'
_diffrn_measurement_method 'phi and omega scans'
_diffrn_radiation_monochromator graphite
_diffrn_radiation_source 'fine-focus sealed tube'
_diffrn_radiation_type MoK\a
_diffrn_radiation_wavelength 0.71073
_diffrn_reflns_av_R_equivalents 0.0343
_diffrn_reflns_av_sigmaI/netI 0.0368
_diffrn_reflns_limit_h_max 11
_diffrn_reflns_limit_h_min -11
_diffrn_reflns_limit_k_max 14
_diffrn_reflns_limit_k_min -14
_diffrn_reflns_limit_l_max 21
_diffrn_reflns_limit_l_min -22
_diffrn_reflns_number 19850
_diffrn_reflns_theta_full 28.02
_diffrn_reflns_theta_max 28.02
_diffrn_reflns_theta_min 1.30
_exptl_absorpt_coefficient_mu 1.679
_exptl_absorpt_correction_T_max 1.000000
_exptl_absorpt_correction_T_min 0.678234
_exptl_absorpt_correction_type multi-scan
_exptl_crystal_colour blue
_exptl_crystal_density_diffrn 1.866
_exptl_crystal_density_method 'not measured'
_exptl_crystal_description block
_exptl_crystal_F_000 836
_exptl_crystal_size_max 0.225
_exptl_crystal_size_mid 0.206
_exptl_crystal_size_min 0.094
_refine_diff_density_max 0.930
_refine_diff_density_min -0.805
_refine_diff_density_rms 0.099
_refine_ls_extinction_method none
_refine_ls_goodness_of_fit_ref 1.064
_refine_ls_hydrogen_treatment mixed
_refine_ls_matrix_type full
_refine_ls_number_parameters 521
_refine_ls_number_reflns 7106
_refine_ls_number_restraints 0
_refine_ls_restrained_S_all 1.064
_refine_ls_R_factor_all 0.0368
_refine_ls_R_factor_gt 0.0325
_refine_ls_shift/su_max 0.001
_refine_ls_shift/su_mean 0.000
_refine_ls_structure_factor_coef Fsqd
_refine_ls_weighting_details 'calc w=1/[\s^2^(Fo^2^)+(0.0515P)^2^+0.6457P] where P=(Fo^2^+2Fc^2^)/3'
_refine_ls_weighting_scheme calc
_refine_ls_wR_factor_gt 0.0871
_refine_ls_wR_factor_ref 0.0894
_reflns_number_gt 6384
_reflns_number_total 7106
_reflns_threshold_expression >2sigma(I)
_cod_data_source_file c2cp43839a.txt
_cod_data_source_block lot112n1m
_cod_depositor_comments
;
The following automatic conversions were performed:

'_symmetry_cell_setting' value 'Triclinic' changed to 'triclinic'
according to /home/saulius/struct/CIF-dictionaries/cif_core.dic
dictionary named 'cif_core.dic' version 2.4.2 from 2011-04-26.

Automatic conversion script
Id: cif_fix_values 1891 2012-01-12 08:04:46Z andrius 
;
_cod_original_sg_symbol_H-M P-1
_cod_database_code 7210665

loop_
_symmetry_equiv_pos_as_xyz
'x, y, z'
'-x, -y, -z'

loop_
_atom_site_label
_atom_site_type_symbol
_atom_site_fract_x
_atom_site_fract_y
_atom_site_fract_z
_atom_site_U_iso_or_equiv
_atom_site_adp_type
_atom_site_occupancy
_atom_site_symmetry_multiplicity
_atom_site_calc_flag
Cu1 Cu 0.40955(3) 0.36215(2) 0.158579(14) 0.01226(7) Uani 1 1 d
Cu2 Cu 0.37872(3) 0.20612(2) 0.345163(14) 0.01205(7) Uani 1 1 d
O3 O 0.38847(17) 0.48858(13) 0.21526(9) 0.0152(3) Uani 1 1 d
O4 O 0.35782(17) 0.37392(13) 0.35454(9) 0.0148(3) Uani 1 1 d
O1 O 0.53147(18) 0.24891(13) 0.24255(9) 0.0145(3) Uani 1 1 d
O2 O 0.18179(19) 0.25912(15) 0.25403(9) 0.0157(3) Uani 1 1 d
N1 N 0.4658(2) 0.27551(15) 0.07095(10) 0.0142(3) Uani 1 1 d
N2 N 0.2840(2) 0.47222(15) 0.06799(10) 0.0139(3) Uani 1 1 d
N3 N 0.4335(2) 0.02348(16) 0.37510(11) 0.0151(3) Uani 1 1 d
N4 N 0.2298(2) 0.14408(15) 0.45469(10) 0.0134(3) Uani 1 1 d
C1 C 0.5637(3) 0.17500(19) 0.07815(13) 0.0172(4) Uani 1 1 d
C2 C 0.6010(3) 0.1232(2) 0.01303(13) 0.0190(4) Uani 1 1 d
C3 C 0.5338(3) 0.17650(19) -0.06230(13) 0.0184(4) Uani 1 1 d
C4 C 0.4327(3) 0.28008(19) -0.07020(13) 0.0171(4) Uani 1 1 d
C5 C 0.4019(2) 0.32828(18) -0.00278(12) 0.0139(4) Uani 1 1 d
C6 C 0.3010(2) 0.44105(18) -0.00483(12) 0.0135(4) Uani 1 1 d
C7 C 0.2303(3) 0.51309(19) -0.07577(13) 0.0173(4) Uani 1 1 d
C8 C 0.1386(3) 0.6175(2) -0.07074(13) 0.0192(4) Uani 1 1 d
C9 C 0.1182(3) 0.64709(19) 0.00445(13) 0.0180(4) Uani 1 1 d
C10 C 0.1938(2) 0.57215(19) 0.07263(13) 0.0161(4) Uani 1 1 d
C11 C 0.5404(3) -0.0297(2) 0.32889(13) 0.0183(4) Uani 1 1 d
C12 C 0.5816(3) -0.1554(2) 0.35755(14) 0.0200(4) Uani 1 1 d
C13 C 0.5112(3) -0.2264(2) 0.43728(15) 0.0201(4) Uani 1 1 d
C14 C 0.3991(3) -0.17239(19) 0.48548(13) 0.0169(4) Uani 1 1 d
C15 C 0.3613(2) -0.04689(18) 0.45229(12) 0.0137(4) Uani 1 1 d
C16 C 0.2419(2) 0.02089(17) 0.49681(12) 0.0128(4) Uani 1 1 d
C17 C 0.1465(2) -0.03447(19) 0.57389(13) 0.0162(4) Uani 1 1 d
C18 C 0.0336(2) 0.03903(19) 0.60724(12) 0.0164(4) Uani 1 1 d
C19 C 0.0210(2) 0.16508(19) 0.56350(13) 0.0162(4) Uani 1 1 d
C20 C 0.1225(2) 0.21485(19) 0.48777(13) 0.0154(4) Uani 1 1 d
C21 C 0.3644(2) 0.47666(18) 0.29393(12) 0.0137(4) Uani 1 1 d
C22 C 0.3385(3) 0.5942(2) 0.31699(14) 0.0200(4) Uani 1 1 d
S2 S 0.12043(6) 1.03887(5) 0.14755(3) 0.01878(11) Uani 1 1 d
F4 F -0.03641(19) 0.84170(13) 0.24890(8) 0.0313(3) Uani 1 1 d
F5 F -0.15051(19) 0.94103(15) 0.13901(11) 0.0398(4) Uani 1 1 d
F6 F 0.0620(2) 0.82833(13) 0.12562(10) 0.0346(3) Uani 1 1 d
O8 O 0.2570(2) 0.98408(17) 0.19042(13) 0.0324(4) Uani 1 1 d
O9 O 0.01760(19) 1.11648(14) 0.18940(10) 0.0212(3) Uani 1 1 d
O10 O 0.1499(3) 1.09015(17) 0.05598(11) 0.0347(4) Uani 1 1 d
C24 C -0.0083(3) 0.9060(2) 0.16569(13) 0.0200(4) Uani 1 1 d
S1 S 0.83873(6) 0.46844(4) 0.30201(3) 0.01402(10) Uani 1 1 d
F1 F 0.85125(18) 0.60509(13) 0.40100(9) 0.0274(3) Uani 1 1 d
F2 F 0.63709(15) 0.49594(12) 0.43105(8) 0.0240(3) Uani 1 1 d
F3 F 0.86263(18) 0.40807(13) 0.46654(8) 0.0291(3) Uani 1 1 d
O5 O 0.7611(2) 0.57396(15) 0.24714(10) 0.0256(4) Uani 1 1 d
O6 O 0.76645(19) 0.34960(14) 0.31747(10) 0.0213(3) Uani 1 1 d
O7 O 1.01328(18) 0.46439(15) 0.28649(10) 0.0220(3) Uani 1 1 d
C23 C 0.7959(2) 0.49599(19) 0.40522(13) 0.0165(4) Uani 1 1 d
H2W H 0.129(4) 0.215(3) 0.2372(19) 0.030(8) Uiso 1 1 d
H1W H 0.122(4) 0.303(3) 0.264(2) 0.027(8) Uiso 1 1 d
H19 H -0.051(3) 0.216(2) 0.5858(16) 0.013(6) Uiso 1 1 d
H9 H 0.054(3) 0.714(2) 0.0105(16) 0.016(6) Uiso 1 1 d
H3 H 0.560(3) 0.145(2) -0.1076(17) 0.020(6) Uiso 1 1 d
H7 H 0.243(3) 0.487(2) -0.1243(17) 0.018(6) Uiso 1 1 d
H10 H 0.185(3) 0.589(2) 0.1247(16) 0.011(5) Uiso 1 1 d
H2 H 0.669(3) 0.053(2) 0.0214(16) 0.018(6) Uiso 1 1 d
H12 H 0.665(3) -0.189(2) 0.3225(17) 0.023(7) Uiso 1 1 d
H13 H 0.539(3) -0.311(3) 0.4587(18) 0.027(7) Uiso 1 1 d
H4 H 0.381(3) 0.318(2) -0.1205(18) 0.023(7) Uiso 1 1 d
H20 H 0.122(3) 0.300(2) 0.4569(15) 0.012(6) Uiso 1 1 d
H18 H -0.032(3) 0.001(3) 0.6615(18) 0.024(7) Uiso 1 1 d
H3A H 0.604(3) 0.281(3) 0.2505(17) 0.020(7) Uiso 1 1 d
H17 H 0.156(3) -0.128(3) 0.6025(18) 0.029(7) Uiso 1 1 d
H14 H 0.348(3) -0.214(3) 0.5337(19) 0.027(7) Uiso 1 1 d
H1 H 0.610(3) 0.146(2) 0.1289(17) 0.017(6) Uiso 1 1 d
H11 H 0.592(3) 0.022(2) 0.2790(17) 0.019(6) Uiso 1 1 d
H8 H 0.096(3) 0.669(3) -0.1193(19) 0.032(8) Uiso 1 1 d
H21A H 0.433(4) 0.644(3) 0.297(2) 0.050(10) Uiso 1 1 d
H21B H 0.256(5) 0.637(4) 0.295(2) 0.058(11) Uiso 1 1 d
H21C H 0.323(5) 0.588(4) 0.375(3) 0.069(12) Uiso 1 1 d

loop_
_atom_site_aniso_label
_atom_site_aniso_U_11
_atom_site_aniso_U_22
_atom_site_aniso_U_33
_atom_site_aniso_U_23
_atom_site_aniso_U_13
_atom_site_aniso_U_12
Cu1 0.01685(13) 0.01090(12) 0.00749(12) -0.00073(9) -0.00257(9) 0.00163(9)
Cu2 0.01587(13) 0.00956(12) 0.00812(12) 0.00046(9) -0.00182(8) 0.00184(9)
O3 0.0227(7) 0.0123(6) 0.0097(6) -0.0021(5) -0.0024(5) -0.0002(5)
O4 0.0198(7) 0.0123(6) 0.0101(6) -0.0007(5) -0.0021(5) 0.0010(5)
O1 0.0159(7) 0.0142(7) 0.0115(6) -0.0011(5) -0.0026(5) 0.0002(5)
O2 0.0174(7) 0.0153(7) 0.0150(7) -0.0050(6) -0.0041(6) 0.0020(6)
N1 0.0185(8) 0.0126(8) 0.0092(7) -0.0007(6) -0.0014(6) 0.0000(6)
N2 0.0170(8) 0.0121(8) 0.0111(7) -0.0015(6) -0.0019(6) -0.0001(6)
N3 0.0191(8) 0.0134(8) 0.0111(7) -0.0017(6) -0.0032(6) 0.0021(6)
N4 0.0170(8) 0.0111(8) 0.0103(7) -0.0004(6) -0.0033(6) 0.0005(6)
C1 0.0219(10) 0.0149(9) 0.0119(9) -0.0008(7) -0.0020(8) 0.0013(8)
C2 0.0242(10) 0.0134(9) 0.0169(10) -0.0030(8) -0.0004(8) 0.0016(8)
C3 0.0257(11) 0.0165(10) 0.0126(9) -0.0056(8) 0.0014(8) -0.0020(8)
C4 0.0231(10) 0.0157(9) 0.0105(9) -0.0011(7) -0.0017(7) -0.0028(8)
C5 0.0175(9) 0.0110(9) 0.0108(9) 0.0001(7) -0.0008(7) -0.0025(7)
C6 0.0163(9) 0.0121(9) 0.0104(8) -0.0009(7) -0.0013(7) -0.0022(7)
C7 0.0226(10) 0.0171(10) 0.0107(9) -0.0013(8) -0.0042(7) -0.0012(8)
C8 0.0234(10) 0.0166(10) 0.0138(9) 0.0022(8) -0.0072(8) 0.0005(8)
C9 0.0199(10) 0.0128(9) 0.0195(10) -0.0020(8) -0.0049(8) 0.0023(8)
C10 0.0196(10) 0.0143(9) 0.0131(9) -0.0026(7) -0.0023(7) 0.0002(7)
C11 0.0227(10) 0.0160(10) 0.0136(9) -0.0017(8) -0.0015(8) 0.0013(8)
C12 0.0216(10) 0.0168(10) 0.0219(10) -0.0077(8) -0.0025(8) 0.0047(8)
C13 0.0217(10) 0.0117(9) 0.0259(11) -0.0040(8) -0.0057(8) 0.0023(8)
C14 0.0207(10) 0.0124(9) 0.0148(9) -0.0001(8) -0.0033(8) -0.0006(7)
C15 0.0157(9) 0.0115(9) 0.0130(9) -0.0015(7) -0.0046(7) -0.0005(7)
C16 0.0162(9) 0.0107(8) 0.0112(8) -0.0015(7) -0.0057(7) 0.0013(7)
C17 0.0210(10) 0.0127(9) 0.0126(9) 0.0004(7) -0.0058(7) -0.0002(7)
C18 0.0190(10) 0.0183(10) 0.0093(9) -0.0007(7) -0.0018(7) -0.0015(8)
C19 0.0183(9) 0.0162(9) 0.0132(9) -0.0036(8) -0.0029(7) 0.0015(8)
C20 0.0179(9) 0.0127(9) 0.0139(9) -0.0016(7) -0.0040(7) 0.0023(7)
C21 0.0144(9) 0.0129(9) 0.0119(9) -0.0010(7) -0.0025(7) -0.0001(7)
C22 0.0306(12) 0.0139(10) 0.0158(10) -0.0047(8) -0.0052(9) 0.0017(9)
S2 0.0245(3) 0.0157(2) 0.0150(2) -0.00412(19) -0.00002(19) -0.00166(19)
F4 0.0487(9) 0.0247(7) 0.0166(6) -0.0021(5) 0.0026(6) -0.0125(6)
F5 0.0352(8) 0.0406(9) 0.0493(10) -0.0152(8) -0.0212(7) -0.0010(7)
F6 0.0492(9) 0.0257(7) 0.0327(8) -0.0189(6) 0.0071(7) -0.0055(7)
O8 0.0257(9) 0.0308(9) 0.0435(11) -0.0145(8) -0.0088(8) 0.0037(7)
O9 0.0294(8) 0.0169(7) 0.0174(7) -0.0055(6) -0.0044(6) 0.0026(6)
O10 0.0565(12) 0.0270(9) 0.0152(8) -0.0032(7) 0.0083(8) -0.0095(8)
C24 0.0268(11) 0.0179(10) 0.0151(10) -0.0059(8) -0.0006(8) -0.0004(8)
S1 0.0173(2) 0.0138(2) 0.0104(2) -0.00294(17) -0.00323(17) 0.00199(17)
F1 0.0392(8) 0.0211(7) 0.0260(7) -0.0129(6) -0.0035(6) -0.0043(6)
F2 0.0227(6) 0.0249(7) 0.0221(7) -0.0077(5) 0.0021(5) 0.0048(5)
F3 0.0422(8) 0.0293(7) 0.0118(6) -0.0018(5) -0.0104(5) 0.0180(6)
O5 0.0381(9) 0.0231(8) 0.0137(7) -0.0020(6) -0.0118(6) 0.0106(7)
O6 0.0248(8) 0.0189(8) 0.0222(8) -0.0090(6) -0.0025(6) -0.0025(6)
O7 0.0200(7) 0.0242(8) 0.0228(8) -0.0103(6) 0.0008(6) -0.0010(6)
C23 0.0216(10) 0.0141(9) 0.0121(9) -0.0021(7) -0.0048(7) 0.0056(8)

loop_
_atom_type_symbol
_atom_type_description
_atom_type_scat_dispersion_real
_atom_type_scat_dispersion_imag
_atom_type_scat_source
C C 0.0033 0.0016 'International Tables Vol C Tables 4.2.6.8 and 6.1.1.4'
Cu Cu 0.3201 1.2651 'International Tables Vol C Tables 4.2.6.8 and 6.1.1.4'
F F 0.0171 0.0103 'International Tables Vol C Tables 4.2.6.8 and 6.1.1.4'
N N 0.0061 0.0033 'International Tables Vol C Tables 4.2.6.8 and 6.1.1.4'
O O 0.0106 0.0060 'International Tables Vol C Tables 4.2.6.8 and 6.1.1.4'
S S 0.1246 0.1234 'International Tables Vol C Tables 4.2.6.8 and 6.1.1.4'
H H 0.0000 0.0000 'International Tables Vol C Tables 4.2.6.8 and 6.1.1.4'

loop_
_geom_angle_atom_site_label_1
_geom_angle_atom_site_label_2
_geom_angle_atom_site_label_3
_geom_angle
O1 Cu1 O3 93.51(6)
O1 Cu1 N1 95.46(6)
O3 Cu1 N1 162.05(6)
O1 Cu1 N2 176.69(6)
O3 Cu1 N2 89.80(6)
N1 Cu1 N2 81.36(7)
O1 Cu1 O2 83.36(6)
O3 Cu1 O2 89.32(6)
N1 Cu1 O2 107.12(6)
N2 Cu1 O2 96.66(6)
O1 Cu2 O4 95.40(6)
O1 Cu2 N4 174.14(6)
O4 Cu2 N4 89.81(6)
O1 Cu2 N3 93.62(6)
O4 Cu2 N3 159.20(6)
N4 Cu2 N3 80.58(7)
O1 Cu2 O2 85.57(6)
O4 Cu2 O2 89.01(6)
N4 Cu2 O2 97.23(6)
N3 Cu2 O2 110.37(6)
C21 O3 Cu1 129.66(13)
C21 O4 Cu2 127.58(13)
Cu2 O1 Cu1 103.39(7)
Cu2 O1 H3A 108(2)
Cu1 O1 H3A 112(2)
Cu2 O2 Cu1 79.75(5)
Cu2 O2 H2W 130(2)
Cu1 O2 H2W 117(2)
Cu2 O2 H1W 114(2)
Cu1 O2 H1W 111(2)
H2W O2 H1W 103(3)
C1 N1 C5 118.93(17)
C1 N1 Cu1 125.95(14)
C5 N1 Cu1 115.07(13)
C10 N2 C6 119.38(17)
C10 N2 Cu1 126.29(14)
C6 N2 Cu1 114.28(13)
C11 N3 C15 119.30(17)
C11 N3 Cu2 125.73(14)
C15 N3 Cu2 114.79(13)
C20 N4 C16 119.39(17)
C20 N4 Cu2 124.93(13)
C16 N4 Cu2 115.68(13)
N1 C1 C2 122.30(19)
N1 C1 H1 115.1(15)
C2 C1 H1 122.4(15)
C1 C2 C3 118.7(2)
C1 C2 H2 119.0(16)
C3 C2 H2 122.2(16)
C4 C3 C2 119.31(19)
C4 C3 H3 120.5(16)
C2 C3 H3 120.1(16)
C3 C4 C5 118.97(19)
C3 C4 H4 121.6(16)
C5 C4 H4 119.4(16)
N1 C5 C4 121.73(18)
N1 C5 C6 114.29(17)
C4 C5 C6 123.96(17)
N2 C6 C7 121.29(18)
N2 C6 C5 114.92(16)
C7 C6 C5 123.77(18)
C8 C7 C6 118.92(19)
C8 C7 H7 122.6(16)
C6 C7 H7 118.4(16)
C9 C8 C7 119.55(19)
C9 C8 H8 121.3(18)
C7 C8 H8 119.0(18)
C8 C9 C10 118.67(19)
C8 C9 H9 121.5(15)
C10 C9 H9 119.8(15)
N2 C10 C9 122.17(19)
N2 C10 H10 116.0(14)
C9 C10 H10 121.8(14)
N3 C11 C12 122.19(19)
N3 C11 H11 116.3(16)
C12 C11 H11 121.3(16)
C13 C12 C11 118.5(2)
C13 C12 H12 122.3(16)
C11 C12 H12 119.1(16)
C12 C13 C14 119.81(19)
C12 C13 H13 120.2(17)
C14 C13 H13 120.0(17)
C13 C14 C15 118.69(19)
C13 C14 H14 122.6(19)
C15 C14 H14 118.7(19)
N3 C15 C14 121.50(19)
N3 C15 C16 114.66(17)
C14 C15 C16 123.84(18)
N4 C16 C17 121.76(18)
N4 C16 C15 113.93(17)
C17 C16 C15 124.30(17)
C16 C17 C18 118.60(18)
C16 C17 H17 119.6(16)
C18 C17 H17 121.7(16)
C19 C18 C17 119.37(19)
C19 C18 H18 121.6(16)
C17 C18 H18 119.0(16)
C20 C19 C18 119.03(19)
C20 C19 H19 120.6(15)
C18 C19 H19 120.4(15)
N4 C20 C19 121.82(19)
N4 C20 H20 115.7(15)
C19 C20 H20 122.5(15)
O3 C21 O4 125.55(18)
O3 C21 C22 116.50(17)
O4 C21 C22 117.94(18)
C21 C22 H21A 110(2)
C21 C22 H21B 111(2)
H21A C22 H21B 109(3)
C21 C22 H21C 118(2)
H21A C22 H21C 101(3)
H21B C22 H21C 106(3)
O8 S2 O10 116.79(12)
O8 S2 O9 113.65(10)
O10 S2 O9 114.38(11)
O8 S2 C24 103.52(11)
O10 S2 C24 103.65(10)
O9 S2 C24 102.42(10)
F5 C24 F6 108.13(18)
F5 C24 F4 107.16(19)
F6 C24 F4 107.23(18)
F5 C24 S2 112.07(15)
F6 C24 S2 111.04(15)
F4 C24 S2 110.98(15)
O5 S1 O7 115.87(10)
O5 S1 O6 115.62(10)
O7 S1 O6 113.43(9)
O5 S1 C23 102.18(9)
O7 S1 C23 103.51(9)
O6 S1 C23 103.83(9)
F1 C23 F2 107.82(16)
F1 C23 F3 107.73(17)
F2 C23 F3 106.78(16)
F1 C23 S1 111.28(14)
F2 C23 S1 110.92(14)
F3 C23 S1 112.09(14)

loop_
_geom_bond_atom_site_label_1
_geom_bond_atom_site_label_2
_geom_bond_distance
Cu1 O1 1.9328(14)
Cu1 O3 1.9424(14)
Cu1 N1 1.9942(17)
Cu1 N2 2.0045(16)
Cu1 O2 2.3935(15)
Cu2 O1 1.9209(14)
Cu2 O4 1.9558(14)
Cu2 N4 1.9979(17)
Cu2 N3 2.0087(17)
Cu2 O2 2.3226(15)
O3 C21 1.260(2)
O4 C21 1.272(2)
O1 H3A 0.77(3)
O2 H2W 0.83(3)
O2 H1W 0.72(3)
N1 C1 1.342(3)
N1 C5 1.353(2)
N2 C10 1.336(3)
N2 C6 1.354(2)
N3 C11 1.333(3)
N3 C15 1.353(3)
N4 C20 1.340(3)
N4 C16 1.353(2)
C1 C2 1.380(3)
C1 H1 0.94(3)
C2 C3 1.389(3)
C2 H2 0.93(3)
C3 C4 1.384(3)
C3 H3 0.93(3)
C4 C5 1.385(3)
C4 H4 0.96(3)
C5 C6 1.479(3)
C6 C7 1.391(3)
C7 C8 1.387(3)
C7 H7 0.94(3)
C8 C9 1.382(3)
C8 H8 0.93(3)
C9 C10 1.390(3)
C9 H9 0.93(3)
C10 H10 0.94(2)
C11 C12 1.388(3)
C11 H11 0.91(3)
C12 C13 1.380(3)
C12 H12 0.98(3)
C13 C14 1.383(3)
C13 H13 0.94(3)
C14 C15 1.386(3)
C14 H14 0.85(3)
C15 C16 1.477(3)
C16 C17 1.387(3)
C17 C18 1.390(3)
C17 H17 1.01(3)
C18 C19 1.387(3)
C18 H18 0.97(3)
C19 C20 1.385(3)
C19 H19 0.92(2)
C20 H20 0.94(2)
C21 C22 1.498(3)
C22 H21A 0.95(4)
C22 H21B 0.87(4)
C22 H21C 0.94(4)
S2 O8 1.4348(18)
S2 O10 1.4360(17)
S2 O9 1.4547(16)
S2 C24 1.832(2)
F4 C24 1.336(2)
F5 C24 1.322(3)
F6 C24 1.327(3)
S1 O5 1.4345(15)
S1 O7 1.4437(16)
S1 O6 1.4472(16)
S1 C23 1.825(2)
F1 C23 1.329(2)
F2 C23 1.333(2)
F3 C23 1.337(2)

loop_
_geom_torsion_atom_site_label_1
_geom_torsion_atom_site_label_2
_geom_torsion_atom_site_label_3
_geom_torsion_atom_site_label_4
_geom_torsion
O1 Cu1 O3 C21 -38.78(17)
N1 Cu1 O3 C21 -158.7(2)
N2 Cu1 O3 C21 141.18(17)
O2 Cu1 O3 C21 44.53(17)
O1 Cu2 O4 C21 33.82(16)
N4 Cu2 O4 C21 -148.87(16)
N3 Cu2 O4 C21 149.14(19)
O2 Cu2 O4 C21 -51.64(16)
O4 Cu2 O1 Cu1 -64.67(7)
N4 Cu2 O1 Cu1 142.7(6)
N3 Cu2 O1 Cu1 134.09(7)
O2 Cu2 O1 Cu1 23.91(7)
O3 Cu1 O1 Cu2 65.66(7)
N1 Cu1 O1 Cu2 -129.90(7)
N2 Cu1 O1 Cu2 -113.8(11)
O2 Cu1 O1 Cu2 -23.25(7)
O1 Cu2 O2 Cu1 -18.87(5)
O4 Cu2 O2 Cu1 76.62(5)
N4 Cu2 O2 Cu1 166.30(6)
N3 Cu2 O2 Cu1 -111.10(6)
O1 Cu1 O2 Cu2 18.83(5)
O3 Cu1 O2 Cu2 -74.79(5)
N1 Cu1 O2 Cu2 112.52(6)
N2 Cu1 O2 Cu2 -164.51(6)
O1 Cu1 N1 C1 -2.12(17)
O3 Cu1 N1 C1 117.6(2)
N2 Cu1 N1 C1 178.81(18)
O2 Cu1 N1 C1 -86.84(17)
O1 Cu1 N1 C5 -179.60(14)
O3 Cu1 N1 C5 -59.9(3)
N2 Cu1 N1 C5 1.33(14)
O2 Cu1 N1 C5 95.68(14)
O1 Cu1 N2 C10 163.9(10)
O3 Cu1 N2 C10 -15.49(17)
N1 Cu1 N2 C10 -179.82(18)
O2 Cu1 N2 C10 73.80(17)
O1 Cu1 N2 C6 -18.6(12)
O3 Cu1 N2 C6 161.95(14)
N1 Cu1 N2 C6 -2.37(13)
O2 Cu1 N2 C6 -108.75(14)
O1 Cu2 N3 C11 -1.48(17)
O4 Cu2 N3 C11 -117.1(2)
N4 Cu2 N3 C11 179.41(18)
O2 Cu2 N3 C11 85.13(17)
O1 Cu2 N3 C15 173.61(14)
O4 Cu2 N3 C15 58.0(3)
N4 Cu2 N3 C15 -5.50(14)
O2 Cu2 N3 C15 -99.78(14)
O1 Cu2 N4 C20 175.1(6)
O4 Cu2 N4 C20 22.34(16)
N3 Cu2 N4 C20 -176.19(17)
O2 Cu2 N4 C20 -66.63(16)
O1 Cu2 N4 C16 -4.9(7)
O4 Cu2 N4 C16 -157.62(14)
N3 Cu2 N4 C16 3.85(13)
O2 Cu2 N4 C16 113.40(14)
C5 N1 C1 C2 -0.2(3)
Cu1 N1 C1 C2 -177.62(15)
N1 C1 C2 C3 -0.5(3)
C1 C2 C3 C4 0.4(3)
C2 C3 C4 C5 0.4(3)
C1 N1 C5 C4 1.1(3)
Cu1 N1 C5 C4 178.75(15)
C1 N1 C5 C6 -177.81(17)
Cu1 N1 C5 C6 -0.1(2)
C3 C4 C5 N1 -1.1(3)
C3 C4 C5 C6 177.64(18)
C10 N2 C6 C7 1.9(3)
Cu1 N2 C6 C7 -175.72(15)
C10 N2 C6 C5 -179.41(17)
Cu1 N2 C6 C5 3.0(2)
N1 C5 C6 N2 -1.9(2)
C4 C5 C6 N2 179.27(18)
N1 C5 C6 C7 176.77(18)
C4 C5 C6 C7 -2.1(3)
N2 C6 C7 C8 -1.1(3)
C5 C6 C7 C8 -179.64(19)
C6 C7 C8 C9 -0.6(3)
C7 C8 C9 C10 1.4(3)
C6 N2 C10 C9 -1.1(3)
Cu1 N2 C10 C9 176.27(15)
C8 C9 C10 N2 -0.6(3)
C15 N3 C11 C12 -0.5(3)
Cu2 N3 C11 C12 174.39(16)
N3 C11 C12 C13 -1.2(3)
C11 C12 C13 C14 1.7(3)
C12 C13 C14 C15 -0.6(3)
C11 N3 C15 C14 1.7(3)
Cu2 N3 C15 C14 -173.69(15)
C11 N3 C15 C16 -178.42(17)
Cu2 N3 C15 C16 6.2(2)
C13 C14 C15 N3 -1.2(3)
C13 C14 C15 C16 178.97(18)
C20 N4 C16 C17 -0.4(3)
Cu2 N4 C16 C17 179.61(14)
C20 N4 C16 C15 178.35(17)
Cu2 N4 C16 C15 -1.7(2)
N3 C15 C16 N4 -3.0(2)
C14 C15 C16 N4 176.87(18)
N3 C15 C16 C17 175.71(18)
C14 C15 C16 C17 -4.5(3)
N4 C16 C17 C18 1.4(3)
C15 C16 C17 C18 -177.22(18)
C16 C17 C18 C19 -0.9(3)
C17 C18 C19 C20 -0.5(3)
C16 N4 C20 C19 -1.1(3)
Cu2 N4 C20 C19 178.93(15)
C18 C19 C20 N4 1.5(3)
Cu1 O3 C21 O4 4.3(3)
Cu1 O3 C21 C22 -174.44(14)
Cu2 O4 C21 O3 -1.1(3)
Cu2 O4 C21 C22 177.64(14)
O8 S2 C24 F5 172.49(16)
O10 S2 C24 F5 -65.14(18)
O9 S2 C24 F5 54.10(17)
O8 S2 C24 F6 -66.46(17)
O10 S2 C24 F6 55.91(18)
O9 S2 C24 F6 175.15(15)
O8 S2 C24 F4 52.72(18)
O10 S2 C24 F4 175.09(16)
O9 S2 C24 F4 -65.67(17)
O5 S1 C23 F1 -57.59(16)
O7 S1 C23 F1 63.13(16)
O6 S1 C23 F1 -178.17(14)
O5 S1 C23 F2 62.44(16)
O7 S1 C23 F2 -176.84(13)
O6 S1 C23 F2 -58.13(15)
O5 S1 C23 F3 -178.30(15)
O7 S1 C23 F3 -57.58(17)
O6 S1 C23 F3 61.12(17)
